data_2223961
loop_
_publ_author_name
'Pang, Tao'
'Lu, Hui'
'Pang, Tao'

_publ_section_title
;
 1-(3-Phenylprop-2-ynyl)pyrrolidinium chloride
;
_journal_coeditor_code PB2009
_journal_issue 11
_journal_name_full 'Acta Crystallographica Section E'
_journal_page_first o2806
_journal_paper_doi 10.1107/S1600536809042329
_journal_volume 65
_journal_year 2009
_chemical_formula_iupac 'C13 H16 N +, Cl -'
_chemical_formula_moiety 'C13 H16 N +, Cl -'
_chemical_formula_sum 'C13 H16 Cl N'
_chemical_formula_weight 221.72
_chemical_name_systematic
;
1-(3-Phenylprop-2-ynyl)pyrrolidinium chloride
;
_space_group_IT_number 14
_symmetry_cell_setting monoclinic
_symmetry_space_group_name_Hall '-P 2ybc'
_symmetry_space_group_name_H-M 'P 1 21/c 1'
_atom_sites_solution_hydrogens geom
_atom_sites_solution_primary direct
_atom_sites_solution_secondary difmap
_audit_creation_method SHELXL-97
_cell_angle_alpha 90.00
_cell_angle_beta 117.0080(10)
_cell_angle_gamma 90.00
_cell_formula_units_Z 4
_cell_length_a 10.9504(2)
_cell_length_b 11.3553(3)
_cell_length_c 11.1951(2)
_cell_measurement_reflns_used 5548
_cell_measurement_temperature 298(2)
_cell_measurement_theta_max 28.08
_cell_measurement_theta_min 2.72
_cell_volume 1240.24(5)
_computing_cell_refinement 'SAINT (Bruker, 2001)'
_computing_data_collection 'SMART (Bruker, 2001)'
_computing_data_reduction 'SAINT (Bruker, 2001)'
_computing_molecular_graphics 'SHELXTL (Sheldrick, 2008)'
_computing_publication_material 'SHELXTL (Sheldrick, 2008)'
_computing_structure_refinement 'SHELXL97 (Sheldrick, 2008)'
_computing_structure_solution 'SHELXS97 (Sheldrick, 2008)'
_diffrn_ambient_temperature 298(2)
_diffrn_measured_fraction_theta_full 0.999
_diffrn_measured_fraction_theta_max 0.999
_diffrn_measurement_device_type 'Bruker SMART CCD area-detector'
_diffrn_measurement_method '\f and \w'
_diffrn_radiation_monochromator graphite
_diffrn_radiation_source 'fine-focus sealed tube'
_diffrn_radiation_type MoK\a
_diffrn_radiation_wavelength 0.71073
_diffrn_reflns_av_R_equivalents 0.0541
_diffrn_reflns_av_sigmaI/netI 0.0306
_diffrn_reflns_limit_h_max 13
_diffrn_reflns_limit_h_min -13
_diffrn_reflns_limit_k_max 14
_diffrn_reflns_limit_k_min -14
_diffrn_reflns_limit_l_max 13
_diffrn_reflns_limit_l_min -13
_diffrn_reflns_number 10560
_diffrn_reflns_theta_full 25.99
_diffrn_reflns_theta_max 25.99
_diffrn_reflns_theta_min 2.09
_exptl_absorpt_coefficient_mu 0.276
_exptl_absorpt_correction_type none
_exptl_crystal_colour colorless
_exptl_crystal_density_diffrn 1.187
_exptl_crystal_density_method 'not measured'
_exptl_crystal_description block
_exptl_crystal_F_000 472
_exptl_crystal_size_max 0.20
_exptl_crystal_size_mid 0.10
_exptl_crystal_size_min 0.10
_refine_diff_density_max 0.353
_refine_diff_density_min -0.210
_refine_ls_extinction_method none
_refine_ls_goodness_of_fit_ref 1.272
_refine_ls_hydrogen_treatment mixed
_refine_ls_matrix_type full
_refine_ls_number_parameters 139
_refine_ls_number_reflns 2432
_refine_ls_number_restraints 1
_refine_ls_restrained_S_all 1.272
_refine_ls_R_factor_all 0.0693
_refine_ls_R_factor_gt 0.0672
_refine_ls_shift/su_max 0.000
_refine_ls_shift/su_mean 0.000
_refine_ls_structure_factor_coef Fsqd
_refine_ls_weighting_details 'calc w=1/[\s^2^(Fo^2^)+(0.0530P)^2^+0.6238P] where P=(Fo^2^+2Fc^2^)/3'
_refine_ls_weighting_scheme calc
_refine_ls_wR_factor_gt 0.1564
_refine_ls_wR_factor_ref 0.1578
_reflns_number_gt 2353
_reflns_number_total 2432
_reflns_threshold_expression I>2\s(I)
_cod_data_source_file pb2009.cif
_cod_data_source_block I
_cod_depositor_comments
;
The following automatic conversions were performed:
'_symmetry_cell_setting' value 'Monoclinic' changed to 'monoclinic'
according to '/home/saulius/struct/CIF-dictionaries/cif_core.dic'
dictionary named 'cif_core.dic' version 2.4.1 from 2010-06-29.

Automatic conversion script
Id: cif_fix_enum 1527 2010-12-29 10:47:43Z saulius 

The following automatic conversions were performed:

'_symmetry_cell_setting' value 'Monoclinic' changed to 'monoclinic'
according to /home/saulius/struct/CIF-dictionaries/cif_core.dic
dictionary named 'cif_core.dic' version 2.4.1 from 2010-06-29.

Automatic conversion script
Id: cif_fix_values 1715 2011-07-08 13:25:40Z adriana 
;
_cod_original_cell_volume 1240.24(4)
_cod_original_sg_symbol_H-M 'P 21/c'
_cod_database_code 2223961
_cod_database_fobs_code 2223961

loop_
_symmetry_equiv_pos_as_xyz
'x, y, z'
'-x, y+1/2, -z+1/2'
'-x, -y, -z'
'x, -y-1/2, z-1/2'

loop_
_atom_site_type_symbol
_atom_site_label
_atom_site_fract_x
_atom_site_fract_y
_atom_site_fract_z
_atom_site_U_iso_or_equiv
_atom_site_adp_type
_atom_site_calc_flag
_atom_site_refinement_flags
_atom_site_occupancy
_atom_site_disorder_assembly
_atom_site_disorder_group
C C1 0.6296(3) 0.8606(2) 0.7343(3) 0.0493(6) Uani d . 1 . .
C C2 0.4916(3) 0.8723(3) 0.6473(3) 0.0620(7) Uani d . 1 . .
H H2 0.4636 0.9243 0.5755 0.074 Uiso calc R 1 . .
C C3 0.3957(3) 0.8078(3) 0.6660(4) 0.0735(9) Uani d . 1 . .
H H3 0.3032 0.8162 0.6069 0.088 Uiso calc R 1 . .
C C4 0.4359(4) 0.7315(3) 0.7707(4) 0.0774(10) Uani d . 1 . .
H H4 0.3708 0.6878 0.7831 0.093 Uiso calc R 1 . .
C C5 0.5724(4) 0.7188(3) 0.8581(4) 0.0734(9) Uani d . 1 . .
H H5 0.5991 0.6663 0.9294 0.088 Uiso calc R 1 . .
C C6 0.6697(3) 0.7830(2) 0.8413(3) 0.0590(7) Uani d . 1 . .
H H6 0.7620 0.7746 0.9013 0.071 Uiso calc R 1 . .
C C7 0.7303(3) 0.9288(2) 0.7156(3) 0.0551(7) Uani d . 1 . .
C C8 0.8158(3) 0.9840(2) 0.7040(3) 0.0570(7) Uani d . 1 . .
C C9 0.9214(3) 1.0575(2) 0.6955(3) 0.0581(7) Uani d . 1 . .
H H9A 0.9276 1.1316 0.7410 0.070 Uiso calc R 1 . .
H H9B 0.8952 1.0748 0.6021 0.070 Uiso calc R 1 . .
C C10 1.1669(3) 1.0766(3) 0.7524(3) 0.0666(8) Uani d . 1 . .
H H10A 1.1679 1.0699 0.6665 0.080 Uiso calc R 1 . .
H H10B 1.1513 1.1584 0.7666 0.080 Uiso calc R 1 . .
C C11 1.2991(3) 1.0342(3) 0.8625(3) 0.0759(9) Uani d . 1 . .
H H11A 1.3503 1.0994 0.9190 0.091 Uiso calc R 1 . .
H H11B 1.3545 0.9971 0.8258 0.091 Uiso calc R 1 . .
C C12 1.2620(4) 0.9460(3) 0.9424(3) 0.0784(9) Uani d . 1 . .
H H12A 1.2790 0.8662 0.9227 0.094 Uiso calc R 1 . .
H H12B 1.3153 0.9601 1.0378 0.094 Uiso calc R 1 . .
C C13 1.1110(3) 0.9647(3) 0.8992(3) 0.0640(8) Uani d . 1 . .
H H13A 1.0679 0.8928 0.9081 0.077 Uiso calc R 1 . .
H H13B 1.0967 1.0265 0.9513 0.077 Uiso calc R 1 . .
Cl Cl1 0.03151(7) 0.70879(6) 0.07738(7) 0.0545(2) Uani d . 1 . .
N N1 1.0572(2) 0.99964(19) 0.7561(2) 0.0491(5) Uani d D 1 . .
H H1 1.051(3) 0.9386(17) 0.707(2) 0.059 Uiso d D 1 . .

loop_
_atom_site_aniso_label
_atom_site_aniso_U_11
_atom_site_aniso_U_22
_atom_site_aniso_U_33
_atom_site_aniso_U_12
_atom_site_aniso_U_13
_atom_site_aniso_U_23
C1 0.0479(14) 0.0489(14) 0.0587(15) -0.0012(11) 0.0308(12) -0.0117(12)
C2 0.0534(16) 0.0660(17) 0.0676(18) 0.0029(13) 0.0284(14) 0.0021(14)
C3 0.0471(16) 0.082(2) 0.090(2) -0.0070(15) 0.0306(16) -0.0131(18)
C4 0.079(2) 0.075(2) 0.103(3) -0.0238(18) 0.063(2) -0.019(2)
C5 0.095(3) 0.0597(18) 0.078(2) -0.0041(16) 0.051(2) 0.0032(15)
C6 0.0556(16) 0.0596(17) 0.0616(17) 0.0044(13) 0.0265(14) -0.0063(13)
C7 0.0528(15) 0.0557(15) 0.0642(17) -0.0009(12) 0.0329(14) -0.0069(12)
C8 0.0559(16) 0.0579(16) 0.0628(17) -0.0023(13) 0.0317(14) -0.0067(13)
C9 0.0617(17) 0.0524(15) 0.0664(18) -0.0038(13) 0.0345(15) -0.0002(13)
C10 0.0595(17) 0.0709(19) 0.0699(19) -0.0164(14) 0.0297(15) 0.0096(15)
C11 0.0622(19) 0.095(2) 0.070(2) -0.0112(17) 0.0293(17) -0.0061(18)
C12 0.080(2) 0.085(2) 0.0586(18) 0.0083(18) 0.0219(17) 0.0059(16)
C13 0.081(2) 0.0623(17) 0.0562(17) -0.0052(15) 0.0383(16) 0.0044(13)
Cl1 0.0537(4) 0.0555(4) 0.0528(4) 0.0018(3) 0.0228(3) 0.0045(3)
N1 0.0566(13) 0.0470(12) 0.0498(12) -0.0099(10) 0.0296(11) -0.0019(9)

loop_
_atom_type_symbol
_atom_type_description
_atom_type_scat_dispersion_real
_atom_type_scat_dispersion_imag
_atom_type_scat_source
C C 0.0033 0.0016 'International Tables Vol C Tables 4.2.6.8 and 6.1.1.4'
H H 0.0000 0.0000 'International Tables Vol C Tables 4.2.6.8 and 6.1.1.4'
N N 0.0061 0.0033 'International Tables Vol C Tables 4.2.6.8 and 6.1.1.4'
Cl Cl 0.1484 0.1585 'International Tables Vol C Tables 4.2.6.8 and 6.1.1.4'

loop_
_geom_angle_atom_site_label_1
_geom_angle_atom_site_label_2
_geom_angle_atom_site_label_3
_geom_angle_site_symmetry_1
_geom_angle_site_symmetry_3
_geom_angle
_geom_angle_publ_flag
C2 C1 C6 . . 119.1(3) ?
C2 C1 C7 . . 120.7(3) ?
C6 C1 C7 . . 120.3(3) ?
C3 C2 C1 . . 120.6(3) ?
C3 C2 H2 . . 119.7 ?
C1 C2 H2 . . 119.7 ?
C4 C3 C2 . . 120.1(3) ?
C4 C3 H3 . . 120.0 ?
C2 C3 H3 . . 120.0 ?
C3 C4 C5 . . 120.2(3) ?
C3 C4 H4 . . 119.9 ?
C5 C4 H4 . . 119.9 ?
C4 C5 C6 . . 120.6(3) ?
C4 C5 H5 . . 119.7 ?
C6 C5 H5 . . 119.7 ?
C5 C6 C1 . . 119.6(3) ?
C5 C6 H6 . . 120.2 ?
C1 C6 H6 . . 120.2 ?
C8 C7 C1 . . 178.0(3) ?
C7 C8 C9 . . 176.5(3) ?
C8 C9 N1 . . 112.1(2) ?
C8 C9 H9A . . 109.2 ?
N1 C9 H9A . . 109.2 ?
C8 C9 H9B . . 109.2 ?
N1 C9 H9B . . 109.2 ?
H9A C9 H9B . . 107.9 ?
C11 C10 N1 . . 106.1(2) ?
C11 C10 H10A . . 110.5 ?
N1 C10 H10A . . 110.5 ?
C11 C10 H10B . . 110.5 ?
N1 C10 H10B . . 110.5 ?
H10A C10 H10B . . 108.7 ?
C10 C11 C12 . . 106.3(3) ?
C10 C11 H11A . . 110.5 ?
C12 C11 H11A . . 110.5 ?
C10 C11 H11B . . 110.5 ?
C12 C11 H11B . . 110.5 ?
H11A C11 H11B . . 108.7 ?
C13 C12 C11 . . 105.4(3) ?
C13 C12 H12A . . 110.7 ?
C11 C12 H12A . . 110.7 ?
C13 C12 H12B . . 110.7 ?
C11 C12 H12B . . 110.7 ?
H12A C12 H12B . . 108.8 ?
N1 C13 C12 . . 102.8(2) ?
N1 C13 H13A . . 111.2 ?
C12 C13 H13A . . 111.2 ?
N1 C13 H13B . . 111.2 ?
C12 C13 H13B . . 111.2 ?
H13A C13 H13B . . 109.1 ?
C9 N1 C13 . . 115.9(2) ?
C9 N1 C10 . . 112.3(2) ?
C13 N1 C10 . . 104.7(2) ?
C9 N1 H1 . . 107(2) ?
C13 N1 H1 . . 110(2) ?
C10 N1 H1 . . 106.3(19) ?

loop_
_geom_bond_atom_site_label_1
_geom_bond_atom_site_label_2
_geom_bond_site_symmetry_2
_geom_bond_distance
_geom_bond_publ_flag
C1 C2 . 1.383(4) ?
C1 C6 . 1.388(4) ?
C1 C7 . 1.439(4) ?
C2 C3 . 1.372(4) ?
C2 H2 . 0.9300 ?
C3 C4 . 1.360(5) ?
C3 H3 . 0.9300 ?
C4 C5 . 1.372(5) ?
C4 H4 . 0.9300 ?
C5 C6 . 1.373(4) ?
C5 H5 . 0.9300 ?
C6 H6 . 0.9300 ?
C7 C8 . 1.182(4) ?
C8 C9 . 1.465(4) ?
C9 N1 . 1.479(4) ?
C9 H9A . 0.9700 ?
C9 H9B . 0.9700 ?
C10 C11 . 1.492(5) ?
C10 N1 . 1.501(3) ?
C10 H10A . 0.9700 ?
C10 H10B . 0.9700 ?
C11 C12 . 1.516(5) ?
C11 H11A . 0.9700 ?
C11 H11B . 0.9700 ?
C12 C13 . 1.512(5) ?
C12 H12A . 0.9700 ?
C12 H12B . 0.9700 ?
C13 N1 . 1.488(3) ?
C13 H13A . 0.9700 ?
C13 H13B . 0.9700 ?
N1 H1 . 0.868(10) ?

loop_
_geom_hbond_atom_site_label_D
_geom_hbond_atom_site_label_H
_geom_hbond_atom_site_label_A
_geom_hbond_site_symmetry_A
_geom_hbond_distance_DH
_geom_hbond_distance_HA
_geom_hbond_distance_DA
_geom_hbond_angle_DHA
C6 H6 Cl1 1_656 0.93 2.81 3.726(3) 170.4
C9 H9A Cl1 3_676 0.97 2.61 3.547(3) 163.6
N1 H1 Cl1 4_676 0.868(10) 2.161(10) 3.028(2) 178(3)

loop_
_cod_related_entry_id
_cod_related_entry_database
_cod_related_entry_code
1 ChemSpider 21815213
